data_2018057
loop_
_publ_author_name
'Mart\'in, Avelino'
'Mena, Miguel'
'P\'erez-Redondo, Adri\'an'
'Y\'elamos, Carlos'

_publ_section_title
;
 A new double-cube nitride complex containing titanium and potassium
;
_journal_coeditor_code DT3001
_journal_issue 5
_journal_name_full 'Acta Crystallographica Section C'
_journal_page_first m157
_journal_page_last m159
_journal_paper_doi 10.1107/S0108270111012686
_journal_volume 67
_journal_year 2011
_chemical_formula_iupac '[K2 Ti6 (C10 H15)6 I2 N2 (N H)6 (C5 H5 N)2]'
_chemical_formula_moiety 'C70 H106 I2 K2 N10 Ti6'
_chemical_formula_sum 'C70 H106 I2 K2 N10 Ti6'
_chemical_formula_weight 1707.05
_chemical_name_systematic
;
di-\m-iodido-1:1'\k^4^<i>I</i>-bis[tri-\m~3~-imido-1:2:3\k^3^<i>N</i>;
1:2:4\k^3^<i>N</i>;1:3:4\k^3^<i>N</i>-\m~3~-nitrido-2:3:4\k^3^<i>N</i>-
tris[2,3,4(\h^5^)-pentamethylcyclopentadienyl](pyridine-1\k<i>N</i>)-
<i>tetrahedro</i>-potassiumtrititanium(IV)]
;
_space_group_crystal_system triclinic
_space_group_IT_number 2
_space_group_name_Hall '-P 1'
_space_group_name_H-M_alt 'P -1'
_symmetry_space_group_name_Hall '-P 1'
_symmetry_space_group_name_H-M 'P -1'
_atom_sites_solution_hydrogens geom
_atom_sites_solution_primary direct
_atom_sites_solution_secondary difmap
_audit_conform_dict_name cif_core.dic
_audit_conform_dict_version 2.3
_audit_creation_method 'WinGX routine CIF_UPDATE'
_cell_angle_alpha 101.660(10)
_cell_angle_beta 93.460(10)
_cell_angle_gamma 115.550(10)
_cell_formula_units_Z 1
_cell_length_a 11.298(2)
_cell_length_b 11.346(2)
_cell_length_c 18.391(3)
_cell_measurement_reflns_used 82
_cell_measurement_temperature 200(2)
_cell_measurement_theta_max 19
_cell_measurement_theta_min 3
_cell_volume 2053.8(7)
_computing_cell_refinement 'DIRAX/LSQ (Duisenberg, 1992)'
_computing_data_collection 'COLLECT (Nonius, 1998)'
_computing_data_reduction 'EVALCCD (Duisenberg <i>et al.</i>, 2003)'
_computing_molecular_graphics 'ORTEP-3 (Farrugia, 1997)'
_computing_publication_material 'WinGX (Farrugia, 1999)'
_computing_structure_refinement 'SHELXL97 (Sheldrick, 2008)'
_computing_structure_solution 'SHELXS97 (Sheldrick, 2008)'
_diffrn_ambient_temperature 200(2)
_diffrn_detector_area_resol_mean 9
_diffrn_measured_fraction_theta_full 0.988
_diffrn_measured_fraction_theta_max 0.969
_diffrn_measurement_device '95mm CCD camera on \k-goniostat'
_diffrn_measurement_device_type 'Nonius KappaCCD area-detector'
_diffrn_measurement_method 'CCD rotation images, thick slices'
_diffrn_radiation_monochromator graphite
_diffrn_radiation_type MoK\a
_diffrn_radiation_wavelength 0.71073
_diffrn_reflns_av_R_equivalents 0.0449
_diffrn_reflns_limit_h_max 14
_diffrn_reflns_limit_h_min -14
_diffrn_reflns_limit_k_max 14
_diffrn_reflns_limit_k_min -14
_diffrn_reflns_limit_l_max 23
_diffrn_reflns_limit_l_min -23
_diffrn_reflns_number 34701
_diffrn_reflns_reduction_process
;
 Scaled and merged with SORTAV
 R. H. Blessing (1987), Cryst. Rev. 1, 3--58
 R. H. Blessing (1989), J. Appl. Cryst. 22, 396--397
;
_diffrn_reflns_theta_full 25
_diffrn_reflns_theta_max 27.5
_diffrn_reflns_theta_min 3.26
_exptl_absorpt_coefficient_mu 1.45
_exptl_absorpt_correction_T_max 0.827
_exptl_absorpt_correction_T_min 0.594
_exptl_absorpt_correction_type multi-scan
_exptl_absorpt_process_details '(Blessing, 1995)'
_exptl_crystal_colour yellow
_exptl_crystal_density_diffrn 1.38
_exptl_crystal_density_method 'not measured'
_exptl_crystal_description prism
_exptl_crystal_F_000 872
_exptl_crystal_size_max 0.32
_exptl_crystal_size_mid 0.29
_exptl_crystal_size_min 0.23
_refine_diff_density_max 1.095
_refine_diff_density_min -0.82
_refine_ls_extinction_method none
_refine_ls_goodness_of_fit_ref 0.983
_refine_ls_hydrogen_treatment mixed
_refine_ls_matrix_type full
_refine_ls_number_parameters 433
_refine_ls_number_reflns 9150
_refine_ls_number_restraints 0
_refine_ls_restrained_S_all 0.983
_refine_ls_R_factor_all 0.0895
_refine_ls_R_factor_gt 0.047
_refine_ls_shift/su_max 0.002
_refine_ls_shift/su_mean 0
_refine_ls_structure_factor_coef Fsqd
_refine_ls_weighting_details 'calc w = 1/[\s^2^(Fo^2^)+(0.0609P)^2^+0.0977P] where P=(Fo^2^+2Fc^2^)/3'
_refine_ls_weighting_scheme calc
_refine_ls_wR_factor_gt 0.1053
_refine_ls_wR_factor_ref 0.1192
_reflns_number_gt 6034
_reflns_number_total 9150
_reflns_threshold_expression I>2\s(I)
_cod_data_source_file dt3001.cif
_cod_data_source_block II
_cod_original_cell_volume 2053.8(6)
_cod_database_code 2018057
_cod_database_fobs_code 2018057

loop_
_space_group_symop_operation_xyz
'x, y, z'
'-x, -y, -z'

loop_
_atom_site_type_symbol
_atom_site_label
_atom_site_fract_x
_atom_site_fract_y
_atom_site_fract_z
_atom_site_U_iso_or_equiv
_atom_site_adp_type
_atom_site_calc_flag
_atom_site_refinement_flags
_atom_site_occupancy
_atom_site_symmetry_multiplicity
_atom_site_disorder_assembly
_atom_site_disorder_group
C C11 0.6813(3) 0.4029(4) 0.7540(2) 0.0320(8) Uani d . 1 1 . .
C C12 0.7232(3) 0.5237(4) 0.8121(2) 0.0318(8) Uani d . 1 1 . .
C C13 0.7454(3) 0.6325(4) 0.7784(2) 0.0372(9) Uani d . 1 1 . .
C C14 0.7148(4) 0.5777(5) 0.6979(2) 0.0409(10) Uani d . 1 1 . .
C C15 0.6754(4) 0.4365(5) 0.6832(2) 0.0387(10) Uani d . 1 1 . .
C C16 0.6534(4) 0.2661(4) 0.7661(3) 0.0461(10) Uani d . 1 1 . .
H H16A 0.5974 0.1969 0.7222 0.069 Uiso calc R 1 1 . .
H H16B 0.6095 0.2531 0.809 0.069 Uiso calc R 1 1 . .
H H16C 0.7358 0.2614 0.7747 0.069 Uiso calc R 1 1 . .
C C17 0.7442(4) 0.5378(5) 0.8963(2) 0.0449(10) Uani d . 1 1 . .
H H17A 0.6839 0.4552 0.907 0.067 Uiso calc R 1 1 . .
H H17B 0.7279 0.6105 0.922 0.067 Uiso calc R 1 1 . .
H H17C 0.8341 0.5565 0.913 0.067 Uiso calc R 1 1 . .
C C18 0.7979(4) 0.7789(4) 0.8214(3) 0.0557(13) Uani d . 1 1 . .
H H18A 0.7801 0.8284 0.7893 0.084 Uiso calc R 1 1 . .
H H18B 0.8921 0.8172 0.8377 0.084 Uiso calc R 1 1 . .
H H18C 0.7547 0.7837 0.8645 0.084 Uiso calc R 1 1 . .
C C19 0.7303(5) 0.6565(6) 0.6384(3) 0.0693(16) Uani d . 1 1 . .
H H19A 0.7254 0.7386 0.6591 0.104 Uiso calc R 1 1 . .
H H19B 0.6605 0.603 0.596 0.104 Uiso calc R 1 1 . .
H H19C 0.815 0.6776 0.6225 0.104 Uiso calc R 1 1 . .
C C20 0.6413(5) 0.3402(6) 0.6067(3) 0.0648(15) Uani d . 1 1 . .
H H20A 0.5839 0.2502 0.6097 0.097 Uiso calc R 1 1 . .
H H20B 0.7214 0.3432 0.5903 0.097 Uiso calc R 1 1 . .
H H20C 0.5968 0.3658 0.5714 0.097 Uiso calc R 1 1 . .
C C21 0.2430(4) 0.6774(4) 0.6522(2) 0.0345(9) Uani d . 1 1 . .
C C22 0.3768(4) 0.7727(4) 0.6849(3) 0.0402(10) Uani d . 1 1 . .
C C23 0.3836(4) 0.8151(4) 0.7622(3) 0.0453(11) Uani d . 1 1 . .
C C24 0.2547(5) 0.7484(5) 0.7798(2) 0.0482(11) Uani d . 1 1 . .
C C25 0.1666(4) 0.6633(4) 0.7118(3) 0.0411(10) Uani d . 1 1 . .
C C26 0.1911(6) 0.6104(6) 0.5688(3) 0.0729(16) Uani d . 1 1 . .
H H26A 0.1 0.5438 0.562 0.109 Uiso calc R 1 1 . .
H H26B 0.2437 0.5676 0.549 0.109 Uiso calc R 1 1 . .
H H26C 0.197 0.6773 0.5426 0.109 Uiso calc R 1 1 . .
C C27 0.4903(5) 0.8189(6) 0.6401(4) 0.0812(19) Uani d . 1 1 . .
H H27A 0.487 0.7419 0.6051 0.122 Uiso calc R 1 1 . .
H H27B 0.5738 0.8644 0.6739 0.122 Uiso calc R 1 1 . .
H H27C 0.4816 0.8796 0.613 0.122 Uiso calc R 1 1 . .
C C28 0.5051(6) 0.9221(5) 0.8196(4) 0.089(2) Uani d . 1 1 . .
H H28A 0.5033 0.8964 0.8664 0.133 Uiso calc R 1 1 . .
H H28B 0.5035 1.0076 0.8277 0.133 Uiso calc R 1 1 . .
H H28C 0.5849 0.9294 0.8009 0.133 Uiso calc R 1 1 . .
C C29 0.2150(8) 0.7675(7) 0.8581(3) 0.098(2) Uani d . 1 1 . .
H H29A 0.1258 0.6999 0.8562 0.147 Uiso calc R 1 1 . .
H H29B 0.2193 0.8555 0.8735 0.147 Uiso calc R 1 1 . .
H H29C 0.2749 0.7589 0.8936 0.147 Uiso calc R 1 1 . .
C C30 0.0164(5) 0.5809(6) 0.7021(4) 0.082(2) Uani d . 1 1 . .
H H30A -0.008 0.5628 0.7492 0.124 Uiso calc R 1 1 . .
H H30B -0.0115 0.4972 0.665 0.124 Uiso calc R 1 1 . .
H H30C -0.026 0.6308 0.686 0.124 Uiso calc R 1 1 . .
C C31 0.1070(4) 0.0565(4) 0.6827(2) 0.0396(10) Uani d . 1 1 . .
C C32 0.1903(4) 0.0680(4) 0.6273(2) 0.0351(9) Uani d . 1 1 . .
C C33 0.1578(4) 0.1316(4) 0.5758(2) 0.0429(10) Uani d . 1 1 . .
C C34 0.0503(4) 0.1561(4) 0.5985(3) 0.0485(12) Uani d . 1 1 . .
C C35 0.0190(4) 0.1097(4) 0.6646(3) 0.0466(11) Uani d . 1 1 . .
C C36 0.1103(6) -0.0070(5) 0.7477(3) 0.0707(16) Uani d . 1 1 . .
H H36A 0.0706 0.0247 0.7868 0.106 Uiso calc R 1 1 . .
H H36B 0.2009 0.0177 0.7671 0.106 Uiso calc R 1 1 . .
H H36C 0.0615 -0.1035 0.7301 0.106 Uiso calc R 1 1 . .
C C37 0.2952(5) 0.0175(5) 0.6239(3) 0.0650(15) Uani d . 1 1 . .
H H37A 0.3373 0.0348 0.5807 0.098 Uiso calc R 1 1 . .
H H37B 0.2537 -0.0778 0.6199 0.098 Uiso calc R 1 1 . .
H H37C 0.3608 0.0637 0.6688 0.098 Uiso calc R 1 1 . .
C C38 0.2226(7) 0.1628(5) 0.5072(3) 0.083(2) Uani d . 1 1 . .
H H38A 0.3011 0.1498 0.5092 0.124 Uiso calc R 1 1 . .
H H38B 0.2463 0.2548 0.507 0.124 Uiso calc R 1 1 . .
H H38C 0.1611 0.1036 0.4622 0.124 Uiso calc R 1 1 . .
C C39 -0.0204(7) 0.2174(5) 0.5573(4) 0.106(3) Uani d . 1 1 . .
H H39A -0.0533 0.2654 0.5928 0.159 Uiso calc R 1 1 . .
H H39B -0.0934 0.1468 0.5206 0.159 Uiso calc R 1 1 . .
H H39C 0.041 0.2786 0.5325 0.159 Uiso calc R 1 1 . .
C C40 -0.0917(5) 0.1113(6) 0.7073(4) 0.090(2) Uani d . 1 1 . .
H H40A -0.0654 0.1221 0.7598 0.134 Uiso calc R 1 1 . .
H H40B -0.1711 0.0278 0.6879 0.134 Uiso calc R 1 1 . .
H H40C -0.1086 0.1851 0.7013 0.134 Uiso calc R 1 1 . .
N N1 0.3709(3) 0.4524(3) 0.66719(16) 0.0276(6) Uani d . 1 1 . .
N N12 0.4739(3) 0.6157(3) 0.80365(17) 0.0267(6) Uani d . 1 1 . .
N N13 0.3862(3) 0.3109(3) 0.76297(18) 0.0295(7) Uani d . 1 1 . .
N N23 0.1795(3) 0.4169(3) 0.74969(17) 0.0295(7) Uani d . 1 1 . .
Ti Ti1 0.51229(6) 0.47830(6) 0.74308(3) 0.02487(15) Uani d . 1 1 . .
Ti Ti2 0.32196(6) 0.57712(6) 0.73130(3) 0.02383(15) Uani d . 1 1 . .
Ti Ti3 0.24024(6) 0.29469(6) 0.69314(4) 0.02655(15) Uani d . 1 1 . .
K K1 0.33000(8) 0.44731(9) 0.90362(5) 0.0383(2) Uani d . 1 1 . .
I I1 0.43572(3) 0.23225(3) 0.973406(16) 0.04420(11) Uani d . 1 1 . .
H H12 0.527(4) 0.689(4) 0.839(2) 0.028(10) Uiso d . 1 1 . .
H H13 0.404(4) 0.259(5) 0.778(2) 0.044(14) Uiso d . 1 1 . .
H H23 0.105(4) 0.397(4) 0.757(2) 0.047(14) Uiso d . 1 1 . .
C C102 -0.0438(5) 0.3309(5) 0.9240(3) 0.0583(13) Uani d . 1 1 . .
H H102 -0.0299 0.4113 0.9122 0.07 Uiso calc R 1 1 . .
C C103 -0.1669(5) 0.2515(6) 0.9407(3) 0.0642(15) Uani d . 1 1 . .
H H103 -0.2333 0.2791 0.9402 0.077 Uiso calc R 1 1 . .
C C104 -0.1901(5) 0.1318(5) 0.9579(3) 0.0577(13) Uani d . 1 1 . .
H H104 -0.2722 0.0772 0.969 0.069 Uiso calc R 1 1 . .
C C105 -0.0890(5) 0.0945(5) 0.9583(3) 0.0568(13) Uani d . 1 1 . .
H H105 -0.102 0.0141 0.9698 0.068 Uiso calc R 1 1 . .
C C106 0.0319(5) 0.1780(5) 0.9414(3) 0.0556(12) Uani d . 1 1 . .
H H106 0.099 0.1513 0.9417 0.067 Uiso calc R 1 1 . .
N N101 0.0579(4) 0.2964(4) 0.9243(2) 0.0526(10) Uani d . 1 1 . .

loop_
_atom_site_aniso_label
_atom_site_aniso_U_11
_atom_site_aniso_U_22
_atom_site_aniso_U_33
_atom_site_aniso_U_12
_atom_site_aniso_U_13
_atom_site_aniso_U_23
C11 0.0298(19) 0.037(2) 0.037(2) 0.0223(17) 0.0044(15) 0.0096(17)
C12 0.0239(18) 0.037(2) 0.036(2) 0.0152(16) 0.0014(15) 0.0094(17)
C13 0.0229(18) 0.038(2) 0.055(3) 0.0146(16) 0.0103(16) 0.0168(19)
C14 0.033(2) 0.059(3) 0.046(3) 0.027(2) 0.0193(17) 0.029(2)
C15 0.030(2) 0.059(3) 0.036(2) 0.0264(19) 0.0110(16) 0.013(2)
C16 0.048(2) 0.044(3) 0.056(3) 0.031(2) 0.006(2) 0.012(2)
C17 0.048(2) 0.054(3) 0.037(2) 0.028(2) -0.0016(18) 0.010(2)
C18 0.036(2) 0.032(2) 0.092(4) 0.0090(19) 0.010(2) 0.016(2)
C19 0.058(3) 0.106(5) 0.083(4) 0.050(3) 0.034(3) 0.069(4)
C20 0.062(3) 0.101(4) 0.042(3) 0.051(3) 0.014(2) 0.005(3)
C21 0.044(2) 0.030(2) 0.040(2) 0.0264(18) 0.0023(17) 0.0119(17)
C22 0.045(2) 0.036(2) 0.058(3) 0.0268(19) 0.0155(19) 0.029(2)
C23 0.056(3) 0.018(2) 0.058(3) 0.0177(18) -0.012(2) 0.0056(19)
C24 0.084(3) 0.043(3) 0.044(3) 0.049(3) 0.023(2) 0.018(2)
C25 0.034(2) 0.034(2) 0.072(3) 0.0254(18) 0.016(2) 0.025(2)
C26 0.117(5) 0.062(3) 0.051(3) 0.055(3) -0.011(3) 0.011(3)
C27 0.077(4) 0.084(4) 0.135(6) 0.054(3) 0.063(4) 0.083(4)
C28 0.103(4) 0.028(3) 0.105(5) 0.023(3) -0.051(4) -0.010(3)
C29 0.194(7) 0.104(5) 0.066(4) 0.117(5) 0.066(4) 0.039(4)
C30 0.039(3) 0.058(3) 0.169(7) 0.028(3) 0.024(3) 0.052(4)
C31 0.044(2) 0.0203(19) 0.041(2) 0.0038(17) -0.0006(18) 0.0072(17)
C32 0.044(2) 0.0186(18) 0.039(2) 0.0134(16) 0.0027(17) 0.0029(16)
C33 0.057(3) 0.022(2) 0.031(2) 0.0055(19) -0.0064(18) 0.0011(17)
C34 0.046(2) 0.023(2) 0.061(3) 0.0114(18) -0.026(2) -0.001(2)
C35 0.031(2) 0.025(2) 0.065(3) 0.0051(17) 0.0008(19) -0.007(2)
C36 0.088(4) 0.038(3) 0.067(3) 0.007(3) 0.002(3) 0.026(3)
C37 0.068(3) 0.037(3) 0.085(4) 0.031(2) 0.003(3) -0.009(3)
C38 0.124(5) 0.048(3) 0.040(3) 0.007(3) 0.009(3) 0.010(2)
C39 0.110(5) 0.040(3) 0.135(6) 0.029(3) -0.085(4) -0.004(3)
C40 0.034(3) 0.058(4) 0.139(6) 0.006(2) 0.019(3) -0.021(4)
N1 0.0357(16) 0.0263(16) 0.0248(16) 0.0165(13) 0.0069(12) 0.0086(13)
N12 0.0269(15) 0.0207(16) 0.0300(17) 0.0100(13) 0.0028(12) 0.0036(13)
N13 0.0333(17) 0.0279(17) 0.0328(18) 0.0169(14) 0.0040(13) 0.0127(14)
N23 0.0274(17) 0.0266(17) 0.0369(18) 0.0128(14) 0.0080(13) 0.0112(14)
Ti1 0.0254(3) 0.0251(3) 0.0292(3) 0.0145(3) 0.0063(2) 0.0097(3)
Ti2 0.0257(3) 0.0192(3) 0.0291(3) 0.0120(3) 0.0033(2) 0.0076(3)
Ti3 0.0287(3) 0.0189(3) 0.0311(4) 0.0110(3) 0.0007(3) 0.0052(3)
K1 0.0436(5) 0.0413(5) 0.0328(5) 0.0186(4) 0.0104(4) 0.0156(4)
I1 0.05457(19) 0.03754(17) 0.04513(18) 0.02405(14) 0.00893(12) 0.01264(12)
C102 0.067(3) 0.059(3) 0.058(3) 0.031(3) 0.011(2) 0.028(3)
C103 0.061(3) 0.100(5) 0.051(3) 0.051(3) 0.010(2) 0.025(3)
C104 0.044(3) 0.066(3) 0.043(3) 0.007(2) 0.005(2) 0.016(2)
C105 0.069(3) 0.039(3) 0.046(3) 0.013(2) -0.003(2) 0.007(2)
C106 0.055(3) 0.057(3) 0.059(3) 0.034(3) 0.002(2) 0.007(3)
N101 0.052(2) 0.059(3) 0.044(2) 0.020(2) 0.0070(17) 0.0166(19)

loop_
_atom_type_symbol
_atom_type_description
_atom_type_scat_dispersion_real
_atom_type_scat_dispersion_imag
_atom_type_scat_source
C C 0.0033 0.0016 'International Tables Vol C Tables 4.2.6.8 and 6.1.1.4'
H H 0 0 'International Tables Vol C Tables 4.2.6.8 and 6.1.1.4'
N N 0.0061 0.0033 'International Tables Vol C Tables 4.2.6.8 and 6.1.1.4'
Ti Ti 0.2776 0.4457 'International Tables Vol C Tables 4.2.6.8 and 6.1.1.4'
K K 0.2009 0.2494 'International Tables Vol C Tables 4.2.6.8 and 6.1.1.4'
I I -0.4742 1.8119 'International Tables Vol C Tables 4.2.6.8 and 6.1.1.4'

loop_
_exptl_crystal_face_index_h
_exptl_crystal_face_index_k
_exptl_crystal_face_index_l
_exptl_crystal_face_perp_dist
-3 -16 4 0.066
1 -1 0 0.068
15 -2 -3 0.079
1 10 -2 0.156
-8 -1 2 0.148
-1 1 0 0.2
-1 1 -10 0.05
1 -1 16 0.115

loop_
_geom_angle_atom_site_label_1
_geom_angle_atom_site_label_2
_geom_angle_atom_site_label_3
_geom_angle_site_symmetry_1
_geom_angle_site_symmetry_3
_geom_angle
_geom_angle_publ_flag
N12 K1 N13 . . 62.09(9) y
N12 K1 N23 . . 60.70(9) y
N13 K1 N23 . . 60.71(9) y
N12 K1 I1 . . 123.11(6) y
N12 K1 I1 . 2_667 74.18(6) y
N12 K1 N101 . . 138.20(10) y
N13 K1 I1 . . 79.45(7) y
N13 K1 I1 . 2_667 124.46(7) y
N13 K1 N101 . . 111.30(10) y
N23 K1 I1 . . 132.43(7) y
N23 K1 I1 . 2_667 123.68(6) y
N23 K1 N101 . . 79.80(10) y
N101 K1 I1 . . 92.89(9) y
N101 K1 I1 . 2_667 124.17(8) y
I1 K1 I1 . 2_667 99.39(3) y
K1 I1 K1 . 2_667 80.61(3) y
N12 Ti1 N13 . . 104.00(10) y
N12 Ti2 N23 . . 103.90(10) y
N13 Ti3 N23 . . 104.10(10) y
N1 Ti1 N12 . . 85.80(10) y
N1 Ti1 N13 . . 86.40(10) y
N1 Ti2 N12 . . 86.00(10) y
N1 Ti2 N23 . . 85.90(10) y
N1 Ti3 N13 . . 86.30(10) y
N1 Ti3 N23 . . 86.00(10) y
Ti1 N1 Ti2 . . 94.00(10) y
Ti1 N1 Ti3 . . 93.70(10) y
Ti2 N1 Ti3 . . 94.10(10) y
Ti1 N12 Ti2 . . 93.80(10) y
Ti1 N12 K1 . . 95.20(10) y
Ti1 N12 H12 . . 130(2) ?
Ti2 N12 K1 . . 98.30(10) y
Ti2 N12 H12 . . 132(2) ?
K1 N12 H12 . . 98(2) ?
Ti1 N13 Ti3 . . 93.20(10) y
Ti1 N13 K1 . . 94.50(10) y
Ti1 N13 H13 . . 126(3) ?
Ti3 N13 K1 . . 97.90(10) y
Ti3 N13 H13 . . 134(3) ?
K1 N13 H13 . . 101(3) ?
Ti2 N23 Ti3 . . 93.60(10) y
Ti2 N23 K1 . . 94.00(10) y
Ti2 N23 H23 . . 134(3) ?
Ti3 N23 K1 . . 94.60(10) y
Ti3 N23 H23 . . 126(3) ?
K1 N23 H23 . . 103(3) ?
C12 C11 C15 . . 107.6(3) ?
C12 C11 C16 . . 125.4(4) ?
C15 C11 C16 . . 127.0(4) ?
C12 C11 Ti1 . . 73.0(2) ?
C15 C11 Ti1 . . 70.7(2) ?
C16 C11 Ti1 . . 123.4(3) ?
C11 C12 C13 . . 108.7(3) ?
C11 C12 C17 . . 126.7(4) ?
C13 C12 C17 . . 124.6(4) ?
C11 C12 Ti1 . . 72.76(19) ?
C13 C12 Ti1 . . 72.1(2) ?
C17 C12 Ti1 . . 122.1(2) ?
C12 C13 C14 . . 107.5(4) ?
C12 C13 C18 . . 124.7(4) ?
C14 C13 C18 . . 127.7(4) ?
C12 C13 Ti1 . . 73.5(2) ?
C14 C13 Ti1 . . 70.8(2) ?
C18 C13 Ti1 . . 123.3(3) ?
C15 C14 C13 . . 107.9(3) ?
C15 C14 C19 . . 125.3(4) ?
C13 C14 C19 . . 126.6(4) ?
C15 C14 Ti1 . . 72.8(2) ?
C13 C14 Ti1 . . 74.0(2) ?
C19 C14 Ti1 . . 122.2(3) ?
C14 C15 C11 . . 108.2(3) ?
C14 C15 C20 . . 126.1(4) ?
C11 C15 C20 . . 125.6(4) ?
C14 C15 Ti1 . . 72.1(2) ?
C11 C15 Ti1 . . 74.4(2) ?
C20 C15 Ti1 . . 122.1(3) ?
C11 C16 H16A . . 109.5 ?
C11 C16 H16B . . 109.5 ?
H16A C16 H16B . . 109.5 ?
C11 C16 H16C . . 109.5 ?
H16A C16 H16C . . 109.5 ?
H16B C16 H16C . . 109.5 ?
C12 C17 H17A . . 109.5 ?
C12 C17 H17B . . 109.5 ?
H17A C17 H17B . . 109.5 ?
C12 C17 H17C . . 109.5 ?
H17A C17 H17C . . 109.5 ?
H17B C17 H17C . . 109.5 ?
C13 C18 H18A . . 109.5 ?
C13 C18 H18B . . 109.5 ?
H18A C18 H18B . . 109.5 ?
C13 C18 H18C . . 109.5 ?
H18A C18 H18C . . 109.5 ?
H18B C18 H18C . . 109.5 ?
C14 C19 H19A . . 109.5 ?
C14 C19 H19B . . 109.5 ?
H19A C19 H19B . . 109.5 ?
C14 C19 H19C . . 109.5 ?
H19A C19 H19C . . 109.5 ?
H19B C19 H19C . . 109.5 ?
C15 C20 H20A . . 109.5 ?
C15 C20 H20B . . 109.5 ?
H20A C20 H20B . . 109.5 ?
C15 C20 H20C . . 109.5 ?
H20A C20 H20C . . 109.5 ?
H20B C20 H20C . . 109.5 ?
C25 C21 C22 . . 107.1(4) ?
C25 C21 C26 . . 126.8(4) ?
C22 C21 C26 . . 126.0(4) ?
C25 C21 Ti2 . . 73.4(2) ?
C22 C21 Ti2 . . 73.2(2) ?
C26 C21 Ti2 . . 121.5(3) ?
C23 C22 C21 . . 108.9(4) ?
C23 C22 C27 . . 127.2(5) ?
C21 C22 C27 . . 123.9(4) ?
C23 C22 Ti2 . . 74.2(2) ?
C21 C22 Ti2 . . 71.9(2) ?
C27 C22 Ti2 . . 120.6(3) ?
C22 C23 C24 . . 108.4(4) ?
C22 C23 C28 . . 127.4(5) ?
C24 C23 C28 . . 124.1(5) ?
C22 C23 Ti2 . . 72.1(2) ?
C24 C23 Ti2 . . 72.9(2) ?
C28 C23 Ti2 . . 124.0(3) ?
C23 C24 C25 . . 108.1(4) ?
C23 C24 C29 . . 126.4(5) ?
C25 C24 C29 . . 125.5(5) ?
C23 C24 Ti2 . . 72.9(2) ?
C25 C24 Ti2 . . 72.0(2) ?
C29 C24 Ti2 . . 122.3(3) ?
C24 C25 C21 . . 107.6(3) ?
C24 C25 C30 . . 126.9(5) ?
C21 C25 C30 . . 125.4(5) ?
C24 C25 Ti2 . . 73.5(2) ?
C21 C25 Ti2 . . 71.6(2) ?
C30 C25 Ti2 . . 124.3(3) ?
C21 C26 H26A . . 109.5 ?
C21 C26 H26B . . 109.5 ?
H26A C26 H26B . . 109.5 ?
C21 C26 H26C . . 109.5 ?
H26A C26 H26C . . 109.5 ?
H26B C26 H26C . . 109.5 ?
C22 C27 H27A . . 109.5 ?
C22 C27 H27B . . 109.5 ?
H27A C27 H27B . . 109.5 ?
C22 C27 H27C . . 109.5 ?
H27A C27 H27C . . 109.5 ?
H27B C27 H27C . . 109.5 ?
C23 C28 H28A . . 109.5 ?
C23 C28 H28B . . 109.5 ?
H28A C28 H28B . . 109.5 ?
C23 C28 H28C . . 109.5 ?
H28A C28 H28C . . 109.5 ?
H28B C28 H28C . . 109.5 ?
C24 C29 H29A . . 109.5 ?
C24 C29 H29B . . 109.5 ?
H29A C29 H29B . . 109.5 ?
C24 C29 H29C . . 109.5 ?
H29A C29 H29C . . 109.5 ?
H29B C29 H29C . . 109.5 ?
C25 C30 H30A . . 109.5 ?
C25 C30 H30B . . 109.5 ?
H30A C30 H30B . . 109.5 ?
C25 C30 H30C . . 109.5 ?
H30A C30 H30C . . 109.5 ?
H30B C30 H30C . . 109.5 ?
C32 C31 C35 . . 107.8(4) ?
C32 C31 C36 . . 124.9(4) ?
C35 C31 C36 . . 127.3(4) ?
C32 C31 Ti3 . . 72.6(2) ?
C35 C31 Ti3 . . 72.4(2) ?
C36 C31 Ti3 . . 122.4(3) ?
C31 C32 C33 . . 108.7(4) ?
C31 C32 C37 . . 124.8(4) ?
C33 C32 C37 . . 126.4(4) ?
C31 C32 Ti3 . . 73.3(2) ?
C33 C32 Ti3 . . 71.1(2) ?
C37 C32 Ti3 . . 122.4(3) ?
C32 C33 C34 . . 107.4(4) ?
C32 C33 C38 . . 126.1(5) ?
C34 C33 C38 . . 126.4(5) ?
C32 C33 Ti3 . . 74.4(2) ?
C34 C33 Ti3 . . 72.8(2) ?
C38 C33 Ti3 . . 120.3(3) ?
C33 C34 C35 . . 108.1(4) ?
C33 C34 C39 . . 125.4(5) ?
C35 C34 C39 . . 126.5(5) ?
C33 C34 Ti3 . . 72.2(2) ?
C35 C34 Ti3 . . 73.9(2) ?
C39 C34 Ti3 . . 121.0(3) ?
C31 C35 C34 . . 107.9(4) ?
C31 C35 C40 . . 125.4(5) ?
C34 C35 C40 . . 126.6(5) ?
C31 C35 Ti3 . . 73.3(2) ?
C34 C35 Ti3 . . 71.4(2) ?
C40 C35 Ti3 . . 122.7(3) ?
C31 C36 H36A . . 109.5 ?
C31 C36 H36B . . 109.5 ?
H36A C36 H36B . . 109.5 ?
C31 C36 H36C . . 109.5 ?
H36A C36 H36C . . 109.5 ?
H36B C36 H36C . . 109.5 ?
C32 C37 H37A . . 109.5 ?
C32 C37 H37B . . 109.5 ?
H37A C37 H37B . . 109.5 ?
C32 C37 H37C . . 109.5 ?
H37A C37 H37C . . 109.5 ?
H37B C37 H37C . . 109.5 ?
C33 C38 H38A . . 109.5 ?
C33 C38 H38B . . 109.5 ?
H38A C38 H38B . . 109.5 ?
C33 C38 H38C . . 109.5 ?
H38A C38 H38C . . 109.5 ?
H38B C38 H38C . . 109.5 ?
C34 C39 H39A . . 109.5 ?
C34 C39 H39B . . 109.5 ?
H39A C39 H39B . . 109.5 ?
C34 C39 H39C . . 109.5 ?
H39A C39 H39C . . 109.5 ?
H39B C39 H39C . . 109.5 ?
C35 C40 H40A . . 109.5 ?
C35 C40 H40B . . 109.5 ?
H40A C40 H40B . . 109.5 ?
C35 C40 H40C . . 109.5 ?
H40A C40 H40C . . 109.5 ?
H40B C40 H40C . . 109.5 ?
N1 Ti1 C14 . . 107.54(13) ?
N13 Ti1 C14 . . 142.90(15) ?
N12 Ti1 C14 . . 111.06(15) ?
N1 Ti1 C15 . . 109.24(13) ?
N13 Ti1 C15 . . 108.10(15) ?
N12 Ti1 C15 . . 145.14(14) ?
C14 Ti1 C15 . . 35.07(15) ?
N1 Ti1 C13 . . 134.66(13) ?
N13 Ti1 C13 . . 138.27(14) ?
N12 Ti1 C13 . . 88.70(13) ?
C14 Ti1 C13 . . 35.19(14) ?
C15 Ti1 C13 . . 58.10(14) ?
N1 Ti1 C11 . . 137.95(13) ?
N13 Ti1 C11 . . 88.39(13) ?
N12 Ti1 C11 . . 135.74(13) ?
C14 Ti1 C11 . . 57.97(14) ?
C15 Ti1 C11 . . 34.83(13) ?
C13 Ti1 C11 . . 57.46(13) ?
N1 Ti1 C12 . . 165.05(12) ?
N13 Ti1 C12 . . 103.92(13) ?
N12 Ti1 C12 . . 101.79(13) ?
C14 Ti1 C12 . . 57.79(13) ?
C15 Ti1 C12 . . 57.57(13) ?
C13 Ti1 C12 . . 34.39(13) ?
C11 Ti1 C12 . . 34.26(13) ?
N1 Ti1 Ti3 . . 43.20(9) ?
N13 Ti1 Ti3 . . 43.43(10) ?
N12 Ti1 Ti3 . . 93.33(9) ?
C14 Ti1 Ti3 . . 141.62(11) ?
C15 Ti1 Ti3 . . 119.41(11) ?
C13 Ti1 Ti3 . . 176.81(11) ?
C11 Ti1 Ti3 . . 121.97(10) ?
C12 Ti1 Ti3 . . 146.96(10) ?
N1 Ti1 Ti2 . . 43.09(9) ?
N13 Ti1 Ti2 . . 93.70(10) ?
N12 Ti1 Ti2 . . 42.92(9) ?
C14 Ti1 Ti2 . . 120.24(11) ?
C15 Ti1 Ti2 . . 144.51(10) ?
C13 Ti1 Ti2 . . 120.33(10) ?
C11 Ti1 Ti2 . . 177.79(10) ?
C12 Ti1 Ti2 . . 144.08(10) ?
Ti3 Ti1 Ti2 . . 60.22(3) ?
N1 Ti1 K1 . . 98.39(9) ?
N13 Ti1 K1 . . 53.79(10) ?
N12 Ti1 K1 . . 53.10(9) ?
C14 Ti1 K1 . . 148.83(11) ?
C15 Ti1 K1 . . 146.36(10) ?
C13 Ti1 K1 . . 113.64(10) ?
C11 Ti1 K1 . . 111.70(9) ?
C12 Ti1 K1 . . 96.44(9) ?
Ti3 Ti1 K1 . . 69.54(3) ?
Ti2 Ti1 K1 . . 69.09(2) ?
N12 Ti2 C21 . . 141.77(13) ?
N1 Ti2 C21 . . 107.24(13) ?
N23 Ti2 C21 . . 112.55(14) ?
N12 Ti2 C22 . . 106.91(14) ?
N1 Ti2 C22 . . 110.02(14) ?
N23 Ti2 C22 . . 146.05(14) ?
C21 Ti2 C22 . . 34.96(14) ?
N12 Ti2 C25 . . 139.28(15) ?
N1 Ti2 C25 . . 133.84(15) ?
N23 Ti2 C25 . . 89.61(14) ?
C21 Ti2 C25 . . 34.94(14) ?
C22 Ti2 C25 . . 57.50(13) ?
N12 Ti2 C23 . . 88.62(14) ?
N1 Ti2 C23 . . 138.12(15) ?
N23 Ti2 C23 . . 135.51(15) ?
C21 Ti2 C23 . . 57.35(14) ?
C22 Ti2 C23 . . 33.73(15) ?
C25 Ti2 C23 . . 57.17(14) ?
N12 Ti2 C24 . . 104.82(15) ?
N1 Ti2 C24 . . 164.61(14) ?
N23 Ti2 C24 . . 101.76(15) ?
C21 Ti2 C24 . . 57.55(14) ?
C22 Ti2 C24 . . 56.71(15) ?
C25 Ti2 C24 . . 34.46(15) ?
C23 Ti2 C24 . . 34.17(16) ?
N12 Ti2 Ti1 . . 43.28(9) ?
N1 Ti2 Ti1 . . 42.90(9) ?
N23 Ti2 Ti1 . . 93.21(10) ?
C21 Ti2 Ti1 . . 140.46(10) ?
C22 Ti2 Ti1 . . 119.09(10) ?
C25 Ti2 Ti1 . . 175.37(11) ?
C23 Ti2 Ti1 . . 122.22(11) ?
C24 Ti2 Ti1 . . 147.69(12) ?
N12 Ti2 Ti3 . . 93.17(9) ?
N1 Ti2 Ti3 . . 42.90(9) ?
N23 Ti2 Ti3 . . 43.21(10) ?
C21 Ti2 Ti3 . . 121.19(10) ?
C22 Ti2 Ti3 . . 145.85(11) ?
C25 Ti2 Ti3 . . 120.88(10) ?
C23 Ti2 Ti3 . . 178.05(10) ?
C24 Ti2 Ti3 . . 144.27(12) ?
Ti1 Ti2 Ti3 . . 59.72(2) ?
N12 Ti2 K1 . . 51.09(9) ?
N1 Ti2 K1 . . 95.81(9) ?
N23 Ti2 K1 . . 54.90(9) ?
C21 Ti2 K1 . . 153.33(10) ?
C22 Ti2 K1 . . 145.50(11) ?
C25 Ti2 K1 . . 118.42(11) ?
C23 Ti2 K1 . . 112.49(11) ?
C24 Ti2 K1 . . 99.51(11) ?
Ti1 Ti2 K1 . . 66.19(2) ?
Ti3 Ti2 K1 . . 68.20(3) ?
N1 Ti3 C33 . . 102.49(13) ?
N13 Ti3 C33 . . 121.54(15) ?
N23 Ti3 C33 . . 133.87(15) ?
N1 Ti3 C34 . . 114.67(15) ?
N13 Ti3 C34 . . 149.01(14) ?
N23 Ti3 C34 . . 100.17(15) ?
C33 Ti3 C34 . . 35.00(16) ?
N1 Ti3 C32 . . 122.40(13) ?
N13 Ti3 C32 . . 92.55(14) ?
N23 Ti3 C32 . . 148.31(14) ?
C33 Ti3 C32 . . 34.56(14) ?
C34 Ti3 C32 . . 57.28(14) ?
N1 Ti3 C35 . . 148.16(15) ?
N13 Ti3 C35 . . 124.88(16) ?
N23 Ti3 C35 . . 91.74(14) ?
C33 Ti3 C35 . . 57.79(16) ?
C34 Ti3 C35 . . 34.66(16) ?
C32 Ti3 C35 . . 56.85(14) ?
N1 Ti3 C31 . . 156.50(14) ?
N13 Ti3 C31 . . 94.16(14) ?
N23 Ti3 C31 . . 116.50(14) ?
C33 Ti3 C31 . . 57.55(14) ?
C34 Ti3 C31 . . 57.37(14) ?
C32 Ti3 C31 . . 34.10(14) ?
C35 Ti3 C31 . . 34.26(15) ?
N1 Ti3 Ti1 . . 43.11(9) ?
N13 Ti3 Ti1 . . 43.35(10) ?
N23 Ti3 Ti1 . . 93.52(10) ?
C33 Ti3 Ti1 . . 123.62(12) ?
C34 Ti3 Ti1 . . 153.18(13) ?
C32 Ti3 Ti1 . . 116.55(10) ?
C35 Ti3 Ti1 . . 168.10(12) ?
C31 Ti3 Ti1 . . 134.54(11) ?
N1 Ti3 Ti2 . . 43.00(9) ?
N13 Ti3 Ti2 . . 93.50(10) ?
N23 Ti3 Ti2 . . 43.22(10) ?
C33 Ti3 Ti2 . . 131.53(10) ?
C34 Ti3 Ti2 . . 117.45(11) ?
C32 Ti3 Ti2 . . 163.59(10) ?
C35 Ti3 Ti2 . . 129.35(11) ?
C31 Ti3 Ti2 . . 159.66(11) ?
Ti1 Ti3 Ti2 . . 60.06(2) ?
N1 Ti3 K1 . . 95.36(9) ?
N13 Ti3 K1 . . 51.42(10) ?
N23 Ti3 K1 . . 54.48(9) ?
C33 Ti3 K1 . . 160.53(10) ?
C34 Ti3 K1 . . 140.15(13) ?
C32 Ti3 K1 . . 127.31(10) ?
C35 Ti3 K1 . . 109.04(12) ?
C31 Ti3 K1 . . 103.25(10) ?
Ti1 Ti3 K1 . . 66.02(3) ?
Ti2 Ti3 K1 . . 67.58(3) ?
N101 K1 Ti1 . . 136.19(8) ?
N12 K1 Ti1 . . 31.75(6) ?
N13 K1 Ti1 . . 31.69(6) ?
N23 K1 Ti1 . . 62.05(6) ?
I1 K1 Ti1 . . 97.43(3) ?
I1 K1 Ti1 2_667 . 95.95(3) ?
N101 K1 Ti2 . . 107.91(8) ?
N12 K1 Ti2 . . 30.57(6) ?
N13 K1 Ti2 . . 61.99(7) ?
N23 K1 Ti2 . . 31.09(6) ?
I1 K1 Ti2 . . 140.55(3) ?
I1 K1 Ti2 2_667 . 95.99(3) ?
Ti1 K1 Ti2 . . 44.717(18) ?
N101 K1 Ti3 . . 91.75(8) ?
N12 K1 Ti3 . . 61.62(6) ?
N13 K1 Ti3 . . 30.64(6) ?
N23 K1 Ti3 . . 30.90(6) ?
I1 K1 Ti3 . . 103.91(3) ?
I1 K1 Ti3 2_667 . 135.79(3) ?
Ti1 K1 Ti3 . . 44.441(19) ?
Ti2 K1 Ti3 . . 44.217(19) ?
N101 K1 K1 . 2_667 118.42(8) ?
N12 K1 K1 . 2_667 101.95(7) ?
N13 K1 K1 . 2_667 107.45(7) ?
N23 K1 K1 . 2_667 161.73(7) ?
I1 K1 K1 . 2_667 50.19(2) ?
I1 K1 K1 2_667 2_667 49.21(2) ?
Ti1 K1 K1 . 2_667 100.37(3) ?
Ti2 K1 K1 . 2_667 132.37(3) ?
Ti3 K1 K1 . 2_667 137.95(4) ?
N101 C102 C103 . . 123.0(5) ?
N101 C102 H102 . . 118.5 ?
C103 C102 H102 . . 118.5 ?
C104 C103 C102 . . 119.6(5) ?
C104 C103 H103 . . 120.2 ?
C102 C103 H103 . . 120.2 ?
C103 C104 C105 . . 118.5(4) ?
C103 C104 H104 . . 120.7 ?
C105 C104 H104 . . 120.7 ?
C106 C105 C104 . . 119.3(5) ?
C106 C105 H105 . . 120.4 ?
C104 C105 H105 . . 120.4 ?
N101 C106 C105 . . 123.6(5) ?
N101 C106 H106 . . 118.2 ?
C105 C106 H106 . . 118.2 ?
C106 N101 C102 . . 116.0(4) ?
C106 N101 K1 . . 114.1(3) ?
C102 N101 K1 . . 129.7(3) ?

loop_
_geom_bond_atom_site_label_1
_geom_bond_atom_site_label_2
_geom_bond_site_symmetry_2
_geom_bond_distance
_geom_bond_publ_flag
K1 N12 . 2.962(3) y
K1 N13 . 2.986(3) y
K1 N23 . 3.089(3) y
K1 N101 . 2.896(4) y
K1 I1 . 3.5530(10) y
K1 I1 2_667 3.6050(10) y
Ti1 N12 . 1.949(3) y
Ti1 N13 . 1.944(3) y
Ti2 N12 . 1.936(3) y
Ti2 N23 . 1.950(3) y
Ti3 N13 . 1.947(3) y
Ti3 N23 . 1.949(3) y
Ti1 N1 . 1.936(3) y
Ti2 N1 . 1.943(3) y
Ti3 N1 . 1.939(3) y
I1 K1 2_667 3.6046(12) ?
C11 C12 . 1.426(5) ?
C11 C15 . 1.434(5) ?
C11 C16 . 1.511(6) ?
C11 Ti1 . 2.420(3) ?
C12 C13 . 1.427(6) ?
C12 C17 . 1.516(5) ?
C12 Ti1 . 2.423(3) ?
C13 C14 . 1.441(6) ?
C13 C18 . 1.516(6) ?
C13 Ti1 . 2.404(4) ?
C14 C15 . 1.426(6) ?
C14 C19 . 1.520(6) ?
C14 Ti1 . 2.362(4) ?
C15 C20 . 1.507(6) ?
C15 Ti1 . 2.371(4) ?
C16 H16A . 0.96 ?
C16 H16B . 0.96 ?
C16 H16C . 0.96 ?
C17 H17A . 0.96 ?
C17 H17B . 0.96 ?
C17 H17C . 0.96 ?
C18 H18A . 0.96 ?
C18 H18B . 0.96 ?
C18 H18C . 0.96 ?
C19 H19A . 0.96 ?
C19 H19B . 0.96 ?
C19 H19C . 0.96 ?
C20 H20A . 0.96 ?
C20 H20B . 0.96 ?
C20 H20C . 0.96 ?
C21 C25 . 1.428(6) ?
C21 C22 . 1.426(6) ?
C21 C26 . 1.520(6) ?
C21 Ti2 . 2.366(4) ?
C22 C23 . 1.391(6) ?
C22 C27 . 1.524(6) ?
C22 Ti2 . 2.383(4) ?
C23 C24 . 1.416(6) ?
C23 C28 . 1.531(6) ?
C23 Ti2 . 2.410(4) ?
C24 C25 . 1.422(6) ?
C24 C29 . 1.535(7) ?
C24 Ti2 . 2.410(4) ?
C25 C30 . 1.521(6) ?
C25 Ti2 . 2.390(4) ?
C26 H26A . 0.96 ?
C26 H26B . 0.96 ?
C26 H26C . 0.96 ?
C27 H27A . 0.96 ?
C27 H27B . 0.96 ?
C27 H27C . 0.96 ?
C28 H28A . 0.96 ?
C28 H28B . 0.96 ?
C28 H28C . 0.96 ?
C29 H29A . 0.96 ?
C29 H29B . 0.96 ?
C29 H29C . 0.96 ?
C30 H30A . 0.96 ?
C30 H30B . 0.96 ?
C30 H30C . 0.96 ?
C31 C32 . 1.416(6) ?
C31 C35 . 1.422(6) ?
C31 C36 . 1.521(6) ?
C31 Ti3 . 2.419(4) ?
C32 C33 . 1.419(6) ?
C32 C37 . 1.523(6) ?
C32 Ti3 . 2.410(4) ?
C33 C34 . 1.426(6) ?
C33 C38 . 1.524(7) ?
C33 Ti3 . 2.367(4) ?
C34 C35 . 1.425(7) ?
C34 C39 . 1.521(6) ?
C34 Ti3 . 2.375(4) ?
C35 C40 . 1.522(7) ?
C35 Ti3 . 2.408(4) ?
C36 H36A . 0.96 ?
C36 H36B . 0.96 ?
C36 H36C . 0.96 ?
C37 H37A . 0.96 ?
C37 H37B . 0.96 ?
C37 H37C . 0.96 ?
C38 H38A . 0.96 ?
C38 H38B . 0.96 ?
C38 H38C . 0.96 ?
C39 H39A . 0.96 ?
C39 H39B . 0.96 ?
C39 H39C . 0.96 ?
C40 H40A . 0.96 ?
C40 H40B . 0.96 ?
C40 H40C . 0.96 ?
C102 N101 . 1.364(6) ?
C102 C103 . 1.386(7) ?
C102 H102 . 0.93 ?
C103 C104 . 1.375(8) ?
C103 H103 . 0.93 ?
C104 C105 . 1.378(7) ?
C104 H104 . 0.93 ?
C105 C106 . 1.384(7) ?
C105 H105 . 0.93 ?
C106 N101 . 1.353(6) ?
C106 H106 . 0.93 ?
